data_4105261
loop_
_publ_author_name
'Huan He'
'Gao-Juan Cao'
'Shou-Tian Zheng'
'Guo-Yu Yang'

_publ_section_title
;
 Lanthanide Germanate Cluster Organic Frameworks Constructed from
 {Ln8Ge12} or {Ln11Ge12} Cage Cluster Building Blocks
;
_journal_name_full 'Journal of the American Chemical Society'
_journal_page_first 15588
_journal_page_last 15589
_journal_paper_doi 10.1021/ja906735v
_journal_volume 131
_journal_year 2009
_chemical_formula_sum 'C72 H132 Cl Ge12 N6 O91 Pr11'
_chemical_formula_weight 4994.38
_chemical_name_systematic
; 
 ? 
;
_space_group_IT_number 217
_symmetry_cell_setting cubic
_symmetry_space_group_name_Hall 'I -4 2 3'
_symmetry_space_group_name_H-M 'I -4 3 m'
_atom_sites_solution_hydrogens constr
_atom_sites_solution_primary direct
_atom_sites_solution_secondary difmap
_audit_creation_method SHELXL-97
_cell_angle_alpha 90.00
_cell_angle_beta 90.00
_cell_angle_gamma 90.00
_cell_formula_units_Z 8
_cell_length_a 32.2786(11)
_cell_length_b 32.2786(11)
_cell_length_c 32.2786(11)
_cell_measurement_reflns_used 47618
_cell_measurement_temperature 293(2)
_cell_measurement_theta_max 27.4797
_cell_measurement_theta_min 3.0902
_cell_volume 33631(2)
_computing_cell_refinement 'CrystalClear (Rigaku Corp., 2000)'
_computing_data_collection 'CrystalClear (Rigaku Corp., 2000)'
_computing_data_reduction 'CrystalClear (Rigaku Corp., 2000)'
_computing_molecular_graphics SHELXTL
_computing_publication_material SHELXTL
_computing_structure_refinement 'SHELXL-97 (Sheldrick, 1997)'
_computing_structure_solution 'SHELXS-97 (Sheldrick, 1990)'
_diffrn_ambient_temperature 293(2)
_diffrn_measured_fraction_theta_full 0.999
_diffrn_measured_fraction_theta_max 0.999
_diffrn_measurement_device_type 'mercury CCD'
_diffrn_measurement_method dtprofit.ref
_diffrn_radiation_monochromator graphite
_diffrn_radiation_source 'fine-focus sealed tube'
_diffrn_radiation_type MoK\a
_diffrn_radiation_wavelength 0.71073
_diffrn_reflns_av_R_equivalents 0.0425
_diffrn_reflns_av_sigmaI/netI 0.0151
_diffrn_reflns_limit_h_max 41
_diffrn_reflns_limit_h_min -41
_diffrn_reflns_limit_k_max 41
_diffrn_reflns_limit_k_min -41
_diffrn_reflns_limit_l_max 41
_diffrn_reflns_limit_l_min -39
_diffrn_reflns_number 131972
_diffrn_reflns_theta_full 27.49
_diffrn_reflns_theta_max 27.49
_diffrn_reflns_theta_min 2.19
_diffrn_standards_decay_% none
_diffrn_standards_interval_count none
_diffrn_standards_interval_time none
_diffrn_standards_number none
_exptl_absorpt_coefficient_mu 5.331
_exptl_absorpt_correction_T_max 1.0000
_exptl_absorpt_correction_T_min 0.6016
_exptl_absorpt_correction_type multi-scan
_exptl_absorpt_process_details 'SADABS (Sheldrick, 1996)'
_exptl_crystal_colour green
_exptl_crystal_density_diffrn 1.973
_exptl_crystal_description block
_exptl_crystal_F_000 19072
_exptl_crystal_size_max 0.15
_exptl_crystal_size_mid 0.15
_exptl_crystal_size_min 0.15
_refine_diff_density_max 1.443
_refine_diff_density_min -1.331
_refine_diff_density_rms 0.242
_refine_ls_abs_structure_details 'Flack H D (1983), Acta Cryst. A39, 876-881'
_refine_ls_abs_structure_Flack 0.11(4)
_refine_ls_extinction_method none
_refine_ls_goodness_of_fit_ref 1.096
_refine_ls_hydrogen_treatment constr
_refine_ls_matrix_type full
_refine_ls_number_parameters 359
_refine_ls_number_reflns 6930
_refine_ls_number_restraints 48
_refine_ls_restrained_S_all 1.096
_refine_ls_R_factor_all 0.0568
_refine_ls_R_factor_gt 0.0560
_refine_ls_shift/su_max 0.001
_refine_ls_shift/su_mean 0.000
_refine_ls_structure_factor_coef Fsqd
_refine_ls_weighting_details 'calc w=1/[\s^2^(Fo^2^)+(0.0363P)^2^+1761.8667P] where P=(Fo^2^+2Fc^2^)/3'
_refine_ls_weighting_scheme calc
_refine_ls_wR_factor_gt 0.1504
_refine_ls_wR_factor_ref 0.1509
_reflns_number_gt 6830
_reflns_number_total 6930
_reflns_threshold_expression >2sigma(I)
_cod_data_source_file ja906735v_si_002_2.cif
_cod_data_source_block FJ-20a-Pr
_cod_database_code 4105261

loop_
_symmetry_equiv_pos_as_xyz
'x, y, z'
'-x, -y, z'
'-x, y, -z'
'x, -y, -z'
'z, x, y'
'z, -x, -y'
'-z, -x, y'
'-z, x, -y'
'y, z, x'
'-y, z, -x'
'y, -z, -x'
'-y, -z, x'
'y, x, z'
'-y, -x, z'
'y, -x, -z'
'-y, x, -z'
'x, z, y'
'-x, z, -y'
'-x, -z, y'
'x, -z, -y'
'z, y, x'
'z, -y, -x'
'-z, y, -x'
'-z, -y, x'
'x+1/2, y+1/2, z+1/2'
'-x+1/2, -y+1/2, z+1/2'
'-x+1/2, y+1/2, -z+1/2'
'x+1/2, -y+1/2, -z+1/2'
'z+1/2, x+1/2, y+1/2'
'z+1/2, -x+1/2, -y+1/2'
'-z+1/2, -x+1/2, y+1/2'
'-z+1/2, x+1/2, -y+1/2'
'y+1/2, z+1/2, x+1/2'
'-y+1/2, z+1/2, -x+1/2'
'y+1/2, -z+1/2, -x+1/2'
'-y+1/2, -z+1/2, x+1/2'
'y+1/2, x+1/2, z+1/2'
'-y+1/2, -x+1/2, z+1/2'
'y+1/2, -x+1/2, -z+1/2'
'-y+1/2, x+1/2, -z+1/2'
'x+1/2, z+1/2, y+1/2'
'-x+1/2, z+1/2, -y+1/2'
'-x+1/2, -z+1/2, y+1/2'
'x+1/2, -z+1/2, -y+1/2'
'z+1/2, y+1/2, x+1/2'
'z+1/2, -y+1/2, -x+1/2'
'-z+1/2, y+1/2, -x+1/2'
'-z+1/2, -y+1/2, x+1/2'

loop_
_atom_site_label
_atom_site_type_symbol
_atom_site_fract_x
_atom_site_fract_y
_atom_site_fract_z
_atom_site_U_iso_or_equiv
_atom_site_adp_type
_atom_site_occupancy
_atom_site_symmetry_multiplicity
_atom_site_calc_flag
_atom_site_refinement_flags
Pr1 Pr 0.35828(3) 0.64172(3) 0.64172(3) 0.0358(4) Uani 1 6 d S
Pr2 Pr 0.19555(3) 0.80445(3) 0.80445(3) 0.0277(3) Uani 1 6 d S
Pr3 Pr 0.37032(3) 0.77087(2) 0.77087(2) 0.02755(19) Uani 1 2 d S
Pr4 Pr 0.32832(2) 0.82617(3) 0.67168(2) 0.03007(19) Uani 1 2 d S
Pr5 Pr 0.47319(3) 0.82309(2) 0.82309(2) 0.0370(2) Uani 1 2 d S
Ge1 Ge 0.40351(4) 0.66735(5) 0.73860(5) 0.0403(3) Uani 1 1 d .
Ge2 Ge 0.22147(5) 0.84998(4) 0.70800(4) 0.0336(3) Uani 1 1 d .
C1 C 0.4571(4) 0.6533(5) 0.7646(5) 0.047(4) Uani 1 1 d .
C2 C 0.4896(8) 0.6873(10) 0.7629(11) 0.052(8) Uani 0.50 1 d P
C2' C 0.4593(12) 0.6152(12) 0.7916(12) 0.063(9) Uani 0.50 1 d PU
C3' C 0.4204(11) 0.6137(10) 0.8209(9) 0.054(8) Uani 0.50 1 d P
C3 C 0.4716(7) 0.7279(8) 0.7679(9) 0.039(6) Uani 0.50 1 d P
C4 C 0.2061(5) 0.9028(4) 0.6833(5) 0.048(4) Uani 1 1 d .
C5 C 0.2401(9) 0.9374(8) 0.6961(8) 0.038(6) Uani 0.50 1 d P
C5' C 0.1629(10) 0.8997(9) 0.6580(10) 0.045(7) Uani 0.50 1 d PU
C6' C 0.1702(9) 0.8649(9) 0.6241(9) 0.040(6) Uani 0.50 1 d PU
C6 C 0.2874(9) 0.9274(8) 0.6880(10) 0.045(7) Uani 0.50 1 d P
C7 C 0.4609(4) 0.8777(4) 0.7276(6) 0.049(4) Uani 1 1 d .
C8 C 0.4680(6) 0.9008(6) 0.6936(5) 0.060(4) Uani 1 1 d .
C9 C 0.5030(8) 0.9265(9) 0.6883(9) 0.100(8) Uani 1 1 d .
C10 C 0.5311(7) 0.9251(9) 0.7200(10) 0.121(13) Uani 1 1 d .
C11 C 0.5216(7) 0.9027(8) 0.7556(8) 0.096(9) Uani 1 1 d .
C12 C 0.4242(5) 0.8516(4) 0.7328(5) 0.045(3) Uani 1 1 d .
O1W O 0.3110(4) 0.6890(4) 0.6890(4) 0.032(5) Uani 1 6 d S
O1 O 0.3775(3) 0.6225(3) 0.7183(4) 0.035(3) Uani 1 2 d S
OW1 O 0.5579(4) 0.5579(4) 0.9503(9) 0.080(10) Uani 0.67 2 d SP
O2 O 0.4089(4) 0.6860(3) 0.6860(3) 0.041(3) Uani 1 2 d S
O2W O 0.4323(13) 0.6263(10) 0.6263(10) 0.060(11) Uani 0.33 2 d SPU
O3 O 0.2404(2) 0.8575(3) 0.7596(2) 0.025(2) Uani 1 2 d S
O3W O 0.2419(4) 0.7581(4) 0.7581(4) 0.041(5) Uani 1 6 d S
O4 O 0.1779(3) 0.8221(3) 0.7279(4) 0.034(3) Uani 1 2 d S
O4W O 0.2007(12) 0.8589(8) 0.8589(8) 0.045(9) Uani 0.33 2 d SPU
O5 O 0.3657(3) 0.6968(3) 0.7641(3) 0.0344(19) Uani 1 1 d .
O5W O 0.3602(4) 0.8941(6) 0.6398(4) 0.072(5) Uani 1 2 d S
O6 O 0.2542(3) 0.8152(2) 0.6813(3) 0.0310(18) Uani 1 1 d .
O6W O 0.5002(9) 0.8908(9) 0.8578(10) 0.092(9) Uani 0.50 1 d PU
O7 O 0.4353(6) 0.7424(5) 0.7424(5) 0.118(10) Uani 1 2 d SU
O7' O 0.3878(4) 0.6251(4) 0.8084(5) 0.026(4) Uani 0.50 1 d P
O8 O 0.4930(6) 0.7586(6) 0.7808(6) 0.045(5) Uani 0.50 1 d P
O8' O 0.4148(5) 0.5852(5) 0.8543(9) 0.158(14) Uani 1 2 d SU
O9 O 0.2994(4) 0.8899(4) 0.7006(4) 0.051(4) Uani 1 2 d S
O9' O 0.1754(3) 0.8246(3) 0.6423(5) 0.090(8) Uani 1 2 d S
O10 O 0.3159(3) 0.9541(5) 0.6841(3) 0.065(5) Uani 1 2 d S
O10' O 0.1623(8) 0.8686(8) 0.5869(7) 0.071(8) Uani 0.50 1 d P
O11 O 0.4241(4) 0.8276(4) 0.7647(4) 0.069(4) Uani 1 1 d .
O12 O 0.3965(3) 0.8527(5) 0.7068(4) 0.066(3) Uani 1 1 d .
O13 O 0.4668(2) 0.5332(2) 0.9435(5) 0.092(5) Uani 0.67 2 d SP
N1 N 0.4887(4) 0.8759(4) 0.7593(5) 0.056(4) Uani 1 1 d .
Cl Cl 0.4668(2) 0.5332(2) 0.9435(5) 0.092(5) Uani 0.33 2 d SP

loop_
_atom_site_aniso_label
_atom_site_aniso_U_11
_atom_site_aniso_U_22
_atom_site_aniso_U_33
_atom_site_aniso_U_23
_atom_site_aniso_U_13
_atom_site_aniso_U_12
Pr1 0.0358(4) 0.0358(4) 0.0358(4) -0.0060(4) 0.0060(4) 0.0060(4)
Pr2 0.0277(3) 0.0277(3) 0.0277(3) -0.0014(3) 0.0014(3) 0.0014(3)
Pr3 0.0232(4) 0.0297(3) 0.0297(3) -0.0004(4) -0.0007(2) -0.0007(2)
Pr4 0.0290(3) 0.0322(4) 0.0290(3) 0.0008(3) 0.0013(4) -0.0008(3)
Pr5 0.0215(4) 0.0448(4) 0.0448(4) -0.0070(5) -0.0007(3) -0.0007(3)
Ge1 0.0310(7) 0.0492(8) 0.0405(8) -0.0099(7) -0.0075(6) 0.0139(6)
Ge2 0.0463(8) 0.0249(6) 0.0296(6) 0.0055(5) 0.0069(6) 0.0041(5)
C1 0.031(7) 0.068(10) 0.043(8) 0.012(7) -0.005(6) 0.008(6)
C2 0.021(12) 0.063(19) 0.07(2) -0.020(16) -0.019(13) -0.011(12)
C2' 0.063(10) 0.064(10) 0.062(10) 0.003(5) -0.001(5) 0.002(5)
C3' 0.07(2) 0.055(18) 0.037(15) 0.002(13) -0.004(15) 0.022(16)
C3 0.021(10) 0.033(13) 0.063(17) 0.029(12) -0.009(11) -0.012(10)
C4 0.069(10) 0.033(7) 0.042(8) 0.004(6) -0.023(7) 0.016(7)
C5 0.052(16) 0.033(13) 0.028(12) 0.002(10) 0.019(11) -0.025(11)
C5' 0.045(8) 0.044(8) 0.046(8) 0.002(5) -0.001(5) 0.004(5)
C6' 0.036(7) 0.042(7) 0.041(7) 0.001(5) -0.003(5) 0.003(5)
C6 0.053(16) 0.021(11) 0.061(18) 0.001(11) -0.007(13) 0.014(11)
C7 0.038(7) 0.028(6) 0.080(12) 0.013(7) 0.013(8) 0.003(5)
C8 0.068(11) 0.063(11) 0.049(9) 0.016(8) -0.003(8) -0.012(9)
C9 0.066(14) 0.12(2) 0.12(2) 0.023(17) 0.000(14) -0.030(14)
C10 0.069(14) 0.12(2) 0.17(3) 0.09(2) -0.063(17) -0.049(15)
C11 0.071(14) 0.100(18) 0.12(2) 0.048(16) -0.017(13) -0.040(13)
C12 0.042(8) 0.039(7) 0.053(9) -0.021(7) -0.003(7) 0.000(6)
O1W 0.032(5) 0.032(5) 0.032(5) 0.002(5) -0.002(5) -0.002(5)
O1 0.032(4) 0.032(4) 0.040(7) -0.006(3) 0.006(3) 0.013(5)
OW1 0.089(15) 0.089(15) 0.060(16) 0.003(6) 0.003(6) -0.080(17)
O2 0.038(7) 0.042(5) 0.042(5) -0.009(6) -0.003(4) -0.003(4)
O2W 0.033(16) 0.074(14) 0.074(14) -0.038(16) 0.020(10) 0.020(10)
O3 0.025(3) 0.025(5) 0.025(3) -0.002(3) 0.009(4) 0.002(3)
O3W 0.041(5) 0.041(5) 0.041(5) 0.002(6) -0.002(6) -0.002(6)
O4 0.038(4) 0.038(4) 0.026(6) -0.007(4) 0.007(4) -0.005(5)
O4W 0.029(15) 0.053(12) 0.053(12) -0.040(14) 0.009(8) 0.009(8)
O5 0.034(5) 0.031(4) 0.038(5) -0.001(4) -0.001(4) 0.001(4)
O5W 0.079(8) 0.057(11) 0.079(8) -0.001(6) 0.015(11) 0.001(6)
O6 0.026(4) 0.025(4) 0.041(5) -0.002(3) 0.000(3) 0.005(3)
O6W 0.073(14) 0.071(14) 0.131(18) -0.037(13) 0.031(13) -0.042(12)
O7 0.041(10) 0.156(16) 0.156(16) -0.089(18) -0.006(6) -0.006(6)
O7' 0.021(8) 0.021(8) 0.036(8) -0.010(6) 0.007(6) -0.008(7)
O8 0.028(9) 0.059(12) 0.048(11) -0.009(9) 0.006(8) -0.001(8)
O8' 0.19(2) 0.19(2) 0.096(18) 0.021(8) -0.021(8) 0.15(2)
O9 0.069(6) 0.016(6) 0.069(6) -0.004(4) 0.009(8) 0.004(4)
O9' 0.113(12) 0.113(12) 0.044(9) 0.014(5) -0.014(5) 0.086(14)
O10 0.084(9) 0.028(7) 0.084(9) -0.001(5) 0.041(10) 0.001(5)
O10' 0.083(17) 0.091(18) 0.039(11) -0.015(11) -0.006(10) 0.048(15)
O11 0.058(7) 0.079(9) 0.071(8) 0.020(7) -0.029(6) -0.029(7)
O12 0.033(5) 0.099(10) 0.068(8) 0.006(7) -0.015(5) -0.015(6)
O13 0.062(5) 0.062(5) 0.150(14) -0.023(5) 0.023(5) 0.037(6)
N1 0.035(7) 0.050(8) 0.081(10) 0.001(7) -0.001(6) -0.022(6)
Cl 0.062(5) 0.062(5) 0.150(14) -0.023(5) 0.023(5) 0.037(6)

loop_
_atom_type_symbol
_atom_type_description
_atom_type_scat_dispersion_real
_atom_type_scat_dispersion_imag
_atom_type_scat_source
C C 0.0033 0.0016 'International Tables Vol C Tables 4.2.6.8 and 6.1.1.4'
H H 0.0000 0.0000 'International Tables Vol C Tables 4.2.6.8 and 6.1.1.4'
N N 0.0061 0.0033 'International Tables Vol C Tables 4.2.6.8 and 6.1.1.4'
O O 0.0106 0.0060 'International Tables Vol C Tables 4.2.6.8 and 6.1.1.4'
Ge Ge 0.1547 1.8001 'International Tables Vol C Tables 4.2.6.8 and 6.1.1.4'
Pr Pr -0.2180 2.8214 'International Tables Vol C Tables 4.2.6.8 and 6.1.1.4'
Cl Cl 0.1484 0.1585 'International Tables Vol C Tables 4.2.6.8 and 6.1.1.4'

loop_
_geom_angle_atom_site_label_1
_geom_angle_atom_site_label_2
_geom_angle_atom_site_label_3
_geom_angle
_geom_angle_site_symmetry_1
_geom_angle_site_symmetry_3
O2W Pr1 O2W 65.0(18) 10_656 7_665
O2W Pr1 O2W 65.0(18) 10_656 .
O2W Pr1 O2W 65.0(18) 7_665 .
O2W Pr1 O2 120.8(4) 10_656 .
O2W Pr1 O2 120.8(3) 7_665 .
O2W Pr1 O2 67.5(11) . .
O2W Pr1 O2 67.5(11) 10_656 10_656
O2W Pr1 O2 120.8(4) 7_665 10_656
O2W Pr1 O2 120.8(3) . 10_656
O2 Pr1 O2 112.9(3) . 10_656
O2W Pr1 O2 120.8(4) 10_656 7_665
O2W Pr1 O2 67.5(11) 7_665 7_665
O2W Pr1 O2 120.8(3) . 7_665
O2 Pr1 O2 112.9(3) . 7_665
O2 Pr1 O2 112.9(3) 10_656 7_665
O2W Pr1 O1 144.1(11) 10_656 .
O2W Pr1 O1 85.1(6) 7_665 .
O2W Pr1 O1 85.1(6) . .
O2 Pr1 O1 57.52(6) . .
O2 Pr1 O1 148.4(4) 10_656 .
O2 Pr1 O1 57.52(6) 7_665 .
O2W Pr1 O1 85.1(6) 10_656 10_656
O2W Pr1 O1 144.1(11) 7_665 10_656
O2W Pr1 O1 85.1(6) . 10_656
O2 Pr1 O1 57.52(6) . 10_656
O2 Pr1 O1 57.52(6) 10_656 10_656
O2 Pr1 O1 148.4(4) 7_665 10_656
O1 Pr1 O1 112.9(2) . 10_656
O2W Pr1 O1 85.1(6) 10_656 7_665
O2W Pr1 O1 85.1(6) 7_665 7_665
O2W Pr1 O1 144.1(11) . 7_665
O2 Pr1 O1 148.4(4) . 7_665
O2 Pr1 O1 57.52(6) 10_656 7_665
O2 Pr1 O1 57.52(6) 7_665 7_665
O1 Pr1 O1 112.9(2) . 7_665
O1 Pr1 O1 112.9(2) 10_656 7_665
O2W Pr1 O1W 141.7(11) 10_656 .
O2W Pr1 O1W 141.7(11) 7_665 .
O2W Pr1 O1W 141.7(11) . .
O2 Pr1 O1W 74.2(3) . .
O2 Pr1 O1W 74.2(3) 10_656 .
O2 Pr1 O1W 74.2(3) 7_665 .
O1 Pr1 O1W 74.2(3) . .
O1 Pr1 O1W 74.2(3) 10_656 .
O1 Pr1 O1W 74.2(3) 7_665 .
O4W Pr2 O4W 66.2(14) . 10_656
O4W Pr2 O4W 66.2(14) . 7_665
O4W Pr2 O4W 66.2(14) 10_656 7_665
O4W Pr2 O3W 140.9(9) . .
O4W Pr2 O3W 140.9(9) 10_656 .
O4W Pr2 O3W 140.9(9) 7_665 .
O4W Pr2 O4 68.1(9) . 7_665
O4W Pr2 O4 122.1(3) 10_656 7_665
O4W Pr2 O4 122.1(3) 7_665 7_665
O3W Pr2 O4 72.8(3) . 7_665
O4W Pr2 O4 122.1(3) . 10_656
O4W Pr2 O4 122.1(3) 10_656 10_656
O4W Pr2 O4 68.1(9) 7_665 10_656
O3W Pr2 O4 72.8(3) . 10_656
O4 Pr2 O4 111.6(3) 7_665 10_656
O4W Pr2 O4 122.1(3) . .
O4W Pr2 O4 68.1(9) 10_656 .
O4W Pr2 O4 122.1(3) 7_665 .
O3W Pr2 O4 72.8(3) . .
O4 Pr2 O4 111.6(3) 7_665 .
O4 Pr2 O4 111.6(3) 10_656 .
O4W Pr2 O3 143.9(9) . 10_656
O4W Pr2 O3 83.9(5) 10_656 10_656
O4W Pr2 O3 83.9(5) 7_665 10_656
O3W Pr2 O3 75.2(2) . 10_656
O4 Pr2 O3 148.0(4) 7_665 10_656
O4 Pr2 O3 57.49(6) 10_656 10_656
O4 Pr2 O3 57.49(6) . 10_656
O4W Pr2 O3 83.9(5) . 7_665
O4W Pr2 O3 143.9(9) 10_656 7_665
O4W Pr2 O3 83.9(5) 7_665 7_665
O3W Pr2 O3 75.2(2) . 7_665
O4 Pr2 O3 57.49(6) 7_665 7_665
O4 Pr2 O3 57.49(6) 10_656 7_665
O4 Pr2 O3 148.0(4) . 7_665
O3 Pr2 O3 113.69(18) 10_656 7_665
O4W Pr2 O3 83.9(5) . .
O4W Pr2 O3 83.9(5) 10_656 .
O4W Pr2 O3 143.9(9) 7_665 .
O3W Pr2 O3 75.2(2) . .
O4 Pr2 O3 57.49(6) 7_665 .
O4 Pr2 O3 148.0(4) 10_656 .
O4 Pr2 O3 57.49(6) . .
O3 Pr2 O3 113.69(18) 10_656 .
O3 Pr2 O3 113.69(19) 7_665 .
O6 Pr3 O6 85.2(4) 23_656 7_665
O6 Pr3 O5 70.6(3) 23_656 17
O6 Pr3 O5 122.1(3) 7_665 17
O6 Pr3 O5 122.1(3) 23_656 .
O6 Pr3 O5 70.6(3) 7_665 .
O5 Pr3 O5 79.3(4) 17 .
O6 Pr3 O7 134.8(3) 23_656 .
O6 Pr3 O7 134.8(3) 7_665 .
O5 Pr3 O7 69.5(4) 17 .
O5 Pr3 O7 69.5(4) . .
O6 Pr3 O9' 72.4(3) 23_656 7_665
O6 Pr3 O9' 72.4(3) 7_665 7_665
O5 Pr3 O9' 138.3(2) 17 7_665
O5 Pr3 O9' 138.3(2) . 7_665
O7 Pr3 O9' 131.2(6) . 7_665
O6 Pr3 O11 141.9(4) 23_656 17
O6 Pr3 O11 91.1(4) 7_665 17
O5 Pr3 O11 139.0(4) 17 17
O5 Pr3 O11 91.7(4) . 17
O7 Pr3 O11 69.9(5) . 17
O9' Pr3 O11 70.3(5) 7_665 17
O6 Pr3 O11 91.1(4) 23_656 .
O6 Pr3 O11 141.9(4) 7_665 .
O5 Pr3 O11 91.7(4) 17 .
O5 Pr3 O11 139.0(4) . .
O7 Pr3 O11 69.9(5) . .
O9' Pr3 O11 70.3(5) 7_665 .
O11 Pr3 O11 69.1(5) 17 .
O6 Pr3 Pr4 114.3(2) 23_656 7_665
O6 Pr3 Pr4 36.0(2) 7_665 7_665
O5 Pr3 Pr4 111.0(2) 17 7_665
O5 Pr3 Pr4 37.4(2) . 7_665
O7 Pr3 Pr4 99.2(2) . 7_665
O9' Pr3 Pr4 101.31(15) 7_665 7_665
O11 Pr3 Pr4 81.0(3) 17 7_665
O11 Pr3 Pr4 150.1(3) . 7_665
O6 Pr3 Pr4 36.0(2) 23_656 .
O6 Pr3 Pr4 114.3(2) 7_665 .
O5 Pr3 Pr4 37.4(2) 17 .
O5 Pr3 Pr4 111.0(2) . .
O7 Pr3 Pr4 99.2(2) . .
O9' Pr3 Pr4 101.31(15) 7_665 .
O11 Pr3 Pr4 150.1(3) 17 .
O11 Pr3 Pr4 81.0(3) . .
Pr4 Pr3 Pr4 128.90(3) 7_665 .
O6 Pr3 Pr5 118.0(2) 23_656 .
O6 Pr3 Pr5 118.0(2) 7_665 .
O5 Pr3 Pr5 119.9(2) 17 .
O5 Pr3 Pr5 119.9(2) . .
O7 Pr3 Pr5 67.4(5) . .
O9' Pr3 Pr5 63.7(4) 7_665 .
O11 Pr3 Pr5 34.6(3) 17 .
O11 Pr3 Pr5 34.6(3) . .
Pr4 Pr3 Pr5 115.547(16) 7_665 .
Pr4 Pr3 Pr5 115.547(16) . .
O6 Pr4 O6 74.2(4) . 23_656
O6 Pr4 O9 72.4(3) . .
O6 Pr4 O9 72.4(3) 23_656 .
O6 Pr4 O5 67.9(3) . 10_656
O6 Pr4 O5 108.6(3) 23_656 10_656
O9 Pr4 O5 137.9(3) . 10_656
O6 Pr4 O5 108.6(3) . 17
O6 Pr4 O5 67.9(3) 23_656 17
O9 Pr4 O5 137.9(3) . 17
O5 Pr4 O5 70.4(4) 10_656 17
O6 Pr4 O7' 130.8(4) . 10_656
O6 Pr4 O7' 142.7(4) 23_656 10_656
O9 Pr4 O7' 135.6(5) . 10_656
O5 Pr4 O7' 68.8(4) 10_656 10_656
O5 Pr4 O7' 76.9(4) 17 10_656
O6 Pr4 O7' 142.7(4) . 17
O6 Pr4 O7' 130.8(4) 23_656 17
O9 Pr4 O7' 135.6(5) . 17
O5 Pr4 O7' 76.9(4) 10_656 17
O5 Pr4 O7' 68.8(4) 17 17
O7' Pr4 O7' 13.6(5) 10_656 17
O6 Pr4 O12 144.7(4) . .
O6 Pr4 O12 74.4(4) 23_656 .
O9 Pr4 O12 83.1(4) . .
O5 Pr4 O12 138.7(4) 10_656 .
O5 Pr4 O12 73.3(4) 17 .
O7' Pr4 O12 84.4(4) 10_656 .
O7' Pr4 O12 71.9(4) 17 .
O6 Pr4 O12 74.4(4) . 23_656
O6 Pr4 O12 144.7(4) 23_656 23_656
O9 Pr4 O12 83.1(4) . 23_656
O5 Pr4 O12 73.3(4) 10_656 23_656
O5 Pr4 O12 138.7(4) 17 23_656
O7' Pr4 O12 71.9(4) 10_656 23_656
O7' Pr4 O12 84.4(4) 17 23_656
O12 Pr4 O12 128.3(6) . 23_656
O6 Pr4 O5W 123.6(3) . .
O6 Pr4 O5W 123.6(3) 23_656 .
O9 Pr4 O5W 66.2(6) . .
O5 Pr4 O5W 127.8(4) 10_656 .
O5 Pr4 O5W 127.8(4) 17 .
O7' Pr4 O5W 69.9(6) 10_656 .
O7' Pr4 O5W 69.9(6) 17 .
O12 Pr4 O5W 64.4(3) . .
O12 Pr4 O5W 64.4(3) 23_656 .
O6 Pr4 Pr3 34.4(2) . 10_656
O6 Pr4 Pr3 99.8(2) 23_656 10_656
O9 Pr4 Pr3 101.8(2) . 10_656
O5 Pr4 Pr3 36.2(2) 10_656 10_656
O5 Pr4 Pr3 98.2(2) 17 10_656
O7' Pr4 Pr3 96.9(3) 10_656 10_656
O7' Pr4 Pr3 108.4(3) 17 10_656
O12 Pr4 Pr3 171.0(3) . 10_656
O12 Pr4 Pr3 60.2(3) 23_656 10_656
O6 Pr4 Pr3 99.8(2) . .
O6 Pr4 Pr3 34.4(2) 23_656 .
O9 Pr4 Pr3 101.8(2) . .
O5 Pr4 Pr3 98.2(2) 10_656 .
O5 Pr4 Pr3 36.2(2) 17 .
O7' Pr4 Pr3 108.4(3) 10_656 .
O7' Pr4 Pr3 96.9(3) 17 .
O12 Pr4 Pr3 60.2(3) . .
O12 Pr4 Pr3 171.0(3) 23_656 .
Pr3 Pr4 Pr3 111.08(3) 10_656 .
O10 Pr5 O11 124.6(4) 36_665 17
O10 Pr5 O11 124.6(4) 36_665 .
O11 Pr5 O11 71.2(6) 17 .
O10 Pr5 O10' 148.4(7) 36_665 23_656
O11 Pr5 O10' 86.5(7) 17 23_656
O11 Pr5 O10' 66.9(7) . 23_656
O10 Pr5 O10' 148.4(7) 36_665 7_665
O11 Pr5 O10' 66.9(7) 17 7_665
O11 Pr5 O10' 86.5(7) . 7_665
O10' Pr5 O10' 33.1(14) 23_656 7_665
O10 Pr5 O8 67.8(6) 36_665 17
O11 Pr5 O8 78.6(6) 17 17
O11 Pr5 O8 64.7(6) . 17
O10' Pr5 O8 131.6(7) 23_656 17
O10' Pr5 O8 140.9(7) 7_665 17
O10 Pr5 O8 67.8(6) 36_665 .
O11 Pr5 O8 64.7(6) 17 .
O11 Pr5 O8 78.6(6) . .
O10' Pr5 O8 140.9(7) 23_656 .
O10' Pr5 O8 131.6(7) 7_665 .
O8 Pr5 O8 22.7(9) 17 .
O10 Pr5 O6W 78.0(8) 36_665 .
O11 Pr5 O6W 146.1(7) 17 .
O11 Pr5 O6W 119.6(9) . .
O10' Pr5 O6W 71.5(9) 23_656 .
O10' Pr5 O6W 81.2(8) 7_665 .
O8 Pr5 O6W 135.2(8) 17 .
O8 Pr5 O6W 145.5(8) . .
O10 Pr5 O6W 78.0(8) 36_665 17
O11 Pr5 O6W 119.6(9) 17 17
O11 Pr5 O6W 146.1(7) . 17
O10' Pr5 O6W 81.2(8) 23_656 17
O10' Pr5 O6W 71.5(9) 7_665 17
O8 Pr5 O6W 145.5(8) 17 17
O8 Pr5 O6W 135.2(8) . 17
O6W Pr5 O6W 33.6(15) . 17
O10 Pr5 N1 78.8(3) 36_665 17
O11 Pr5 N1 60.1(4) 17 17
O11 Pr5 N1 129.9(4) . 17
O10' Pr5 N1 118.3(7) 23_656 17
O10' Pr5 N1 85.2(7) 7_665 17
O8 Pr5 N1 93.4(6) 17 17
O8 Pr5 N1 70.9(5) . 17
O6W Pr5 N1 107.7(8) . 17
O6W Pr5 N1 74.9(8) 17 17
O10 Pr5 N1 78.8(3) 36_665 .
O11 Pr5 N1 129.9(4) 17 .
O11 Pr5 N1 60.1(4) . .
O10' Pr5 N1 85.2(7) 23_656 .
O10' Pr5 N1 118.3(7) 7_665 .
O8 Pr5 N1 70.9(5) 17 .
O8 Pr5 N1 93.4(6) . .
O6W Pr5 N1 74.9(8) . .
O6W Pr5 N1 107.7(8) 17 .
N1 Pr5 N1 156.3(6) 17 .
O10 Pr5 Pr3 136.4(4) 36_665 .
O11 Pr5 Pr3 35.7(3) 17 .
O11 Pr5 Pr3 35.7(3) . .
O10' Pr5 Pr3 71.8(5) 23_656 .
O10' Pr5 Pr3 71.8(5) 7_665 .
O8 Pr5 Pr3 69.5(4) 17 .
O8 Pr5 Pr3 69.5(4) . .
O6W Pr5 Pr3 142.7(7) . .
O6W Pr5 Pr3 142.7(7) 17 .
N1 Pr5 Pr3 95.5(3) 17 .
N1 Pr5 Pr3 95.5(3) . .
O5 Ge1 O1 106.4(5) . .
O5 Ge1 O2 109.0(5) . .
O1 Ge1 O2 88.3(6) . .
O5 Ge1 C1 122.4(6) . .
O1 Ge1 C1 112.3(6) . .
O2 Ge1 C1 113.0(6) . .
O6 Ge2 O4 109.0(5) . .
O6 Ge2 O3 109.6(4) . .
O4 Ge2 O3 90.2(5) . .
O6 Ge2 C4 120.6(6) . .
O4 Ge2 C4 112.8(7) . .
O3 Ge2 C4 110.5(6) . .
C2' C1 C2 125(2) . .
C2' C1 Ge1 118.2(18) . .
C2 C1 Ge1 114.9(15) . .
C3 C2 C1 112(2) . .
C1 C2' C3' 110(3) . .
O7' C3' O8' 110(3) . .
O7' C3' O7' 20.8(11) . 14_665
O8' C3' O7' 93(2) . 14_665
O7' C3' C3' 66.0(19) . 14_665
O8' C3' C3' 57.0(16) . 14_665
O7' C3' C3' 45.3(13) 14_665 14_665
O7' C3' C2' 120(3) . .
O8' C3' C2' 125(3) . .
O7' C3' C2' 128(3) 14_665 .
C3' C3' C2' 126.0(19) 14_665 .
O8 C3 C2 122(2) . .
O8 C3 O7 111(2) . .
C2 C3 O7 122(3) . .
O8 C3 C3 71.5(14) . 17
C2 C3 C3 124.3(19) . 17
O7 C3 C3 52.7(9) . 17
O8 C3 O8 31.0(14) . 17
C2 C3 O8 132(2) . 17
O7 C3 O8 85.2(14) . 17
C3 C3 O8 40.5(11) 17 17
C5' C4 C5 139.0(18) . .
C5' C4 Ge2 112.0(14) . .
C5 C4 Ge2 109.0(13) . .
C6 C5 C4 118(2) . .
C6' C5' C4 105(2) . .
O10' C6' O9' 121(3) . .
O10' C6' C5' 125(3) . .
O9' C6' C5' 112(2) . .
O10' C6' C6' 86(2) . 14_665
O9' C6' C6' 56.2(12) . 14_665
C5' C6' C6' 113.3(16) . 14_665
C6 C6 O10 63.8(13) 23_656 .
C6 C6 O9 65.1(13) 23_656 .
O10 C6 O9 116(2) . .
C6 C6 C5 124.4(15) 23_656 .
O10 C6 C5 125(2) . .
O9 C6 C5 115(2) . .
C8 C7 N1 121.6(15) . .
C8 C7 C12 123.3(17) . .
N1 C7 C12 115.0(14) . .
C7 C8 C9 123.9(19) . .
C10 C9 C8 115(2) . .
C9 C10 C11 119(2) . .
N1 C11 C10 125(2) . .
O12 C12 O11 124.2(15) . .
O12 C12 C7 119.8(16) . .
O11 C12 C7 116.1(14) . .
Ge1 O1 Ge1 128.3(7) . 14_665
Ge1 O1 Pr1 105.3(4) . .
Ge1 O1 Pr1 105.3(4) 14_665 .
Ge1 O2 Ge1 128.0(8) . 17
Ge1 O2 Pr1 105.8(4) . .
Ge1 O2 Pr1 105.8(4) 17 .
Ge2 O3 Ge2 128.1(6) 23_656 .
Ge2 O3 Pr2 103.4(4) 23_656 .
Ge2 O3 Pr2 103.4(4) . .
Ge2 O4 Ge2 131.5(7) 14_665 .
Ge2 O4 Pr2 106.2(4) 14_665 .
Ge2 O4 Pr2 106.2(4) . .
Ge1 O5 Pr3 122.6(5) . .
Ge1 O5 Pr4 122.7(4) . 7_665
Pr3 O5 Pr4 106.4(3) . 7_665
Ge2 O6 Pr3 121.9(4) . 10_656
Ge2 O6 Pr4 123.9(4) . .
Pr3 O6 Pr4 109.7(3) 10_656 .
O6W O6W Pr5 73.2(8) 17 .
C3 O7 C3 74.5(19) 17 .
C3 O7 Pr3 125.1(16) 17 .
C3 O7 Pr3 125.1(16) . .
O7' O7' C3' 114.0(19) 14_665 .
O7' O7' C3' 45.3(13) 14_665 14_665
C3' O7' C3' 69(3) . 14_665
O7' O7' Pr4 83.2(3) 14_665 7_665
C3' O7' Pr4 142.1(18) . 7_665
C3' O7' Pr4 119.5(14) 14_665 7_665
O8 O8 C3 108.5(14) 17 .
O8 O8 C3 40.5(11) 17 17
C3 O8 C3 68(2) . 17
O8 O8 Pr5 78.6(4) 17 .
C3 O8 Pr5 131.8(17) . .
C3 O8 Pr5 105.3(13) 17 .
C3' O8' C3' 66(3) 14_665 .
C6 O9 C6 50(3) . 23_656
C6 O9 Pr4 139.3(16) . .
C6 O9 Pr4 139.3(16) 23_656 .
C6' O9' C6' 68(2) 14_665 .
C6' O9' Pr3 130.3(14) 14_665 10_656
C6' O9' Pr3 130.3(14) . 10_656
C6 O10 C6 52(3) 23_656 .
C6 O10 Pr5 139.0(15) 23_656 30_466
C6 O10 Pr5 139.0(15) . 30_466
C6' O10' O10' 94(2) . 14_665
C6' O10' Pr5 132(2) . 10_656
O10' O10' Pr5 73.5(7) 14_665 10_656
C12 O11 Pr5 130.1(10) . .
C12 O11 Pr3 120.0(9) . .
Pr5 O11 Pr3 109.7(5) . .
C12 O12 Pr4 154.1(12) . .
C7 N1 C11 114.7(16) . .
C7 N1 Pr5 118.3(9) . .
C11 N1 Pr5 126.9(14) . .

loop_
_geom_bond_atom_site_label_1
_geom_bond_atom_site_label_2
_geom_bond_distance
_geom_bond_site_symmetry_2
Pr1 O2W 2.49(4) 10_656
Pr1 O2W 2.49(4) 7_665
Pr1 O2W 2.49(4) .
Pr1 O2 2.600(13) .
Pr1 O2 2.600(13) 10_656
Pr1 O2 2.600(13) 7_665
Pr1 O1 2.622(13) .
Pr1 O1 2.622(13) 10_656
Pr1 O1 2.622(13) 7_665
Pr1 O1W 2.64(2) .
Pr2 O4W 2.49(4) .
Pr2 O4W 2.49(4) 10_656
Pr2 O4W 2.49(4) 7_665
Pr2 O3W 2.59(3) .
Pr2 O4 2.599(12) 7_665
Pr2 O4 2.599(12) 10_656
Pr2 O4 2.599(12) .
Pr2 O3 2.670(11) 10_656
Pr2 O3 2.670(11) 7_665
Pr2 O3 2.670(11) .
Pr3 O6 2.343(9) 23_656
Pr3 O6 2.343(9) 7_665
Pr3 O5 2.404(9) 17
Pr3 O5 2.404(9) .
Pr3 O7 2.47(2) .
Pr3 O9' 2.485(16) 7_665
Pr3 O11 2.532(12) 17
Pr3 O11 2.532(12) .
Pr3 Pr4 3.9084(7) 7_665
Pr3 Pr4 3.9084(7) .
Pr3 Pr5 4.0874(13) .
Pr4 O6 2.438(8) .
Pr4 O6 2.438(8) 23_656
Pr4 O9 2.446(13) .
Pr4 O5 2.476(9) 10_656
Pr4 O5 2.476(9) 17
Pr4 O7' 2.505(15) 10_656
Pr4 O7' 2.505(15) 17
Pr4 O12 2.619(11) .
Pr4 O12 2.619(11) 23_656
Pr4 O5W 2.632(19) .
Pr4 Pr3 3.9084(7) 10_656
Pr5 O10 2.371(15) 36_665
Pr5 O11 2.466(11) 17
Pr5 O11 2.466(11) .
Pr5 O10' 2.48(2) 23_656
Pr5 O10' 2.48(2) 7_665
Pr5 O8 2.57(2) 17
Pr5 O8 2.57(2) .
Pr5 O6W 2.61(3) .
Pr5 O6W 2.61(3) 17
Pr5 N1 2.720(15) 17
Pr5 N1 2.720(15) .
Ge1 O5 1.754(9) .
Ge1 O1 1.797(5) .
Ge1 O2 1.809(6) .
Ge1 C1 1.976(14) .
Ge2 O6 1.765(8) .
Ge2 O4 1.789(5) .
Ge2 O3 1.790(5) .
Ge2 C4 1.946(13) .
C1 C2' 1.51(4) .
C1 C2 1.52(3) .
C2 C3 1.44(4) .
C2' C3' 1.57(5) .
C3' O7' 1.19(4) .
C3' O8' 1.43(4) .
C3' O7' 1.52(4) 14_665
C3' C3' 1.55(7) 14_665
C3 O8 1.28(3) .
C3 O7 1.51(3) .
C3 O8 1.87(3) 17
C4 C5' 1.62(3) .
C4 C5 1.62(3) .
C5 C6 1.59(4) .
C5' C6' 1.59(4) .
C6' O10' 1.23(3) .
C6' O9' 1.44(3) .
C6' C6' 1.60(6) 14_665
C6 C6 1.12(6) 23_656
C6 O10 1.27(3) .
C6 O9 1.33(3) .
C7 C8 1.35(2) .
C7 N1 1.36(2) .
C7 C12 1.46(2) .
C8 C9 1.41(3) .
C9 C10 1.37(3) .
C10 C11 1.39(3) .
C11 N1 1.37(2) .
C12 O12 1.227(18) .
C12 O11 1.29(2) .
O1 Ge1 1.797(5) 14_665
O2 Ge1 1.809(6) 17
O3 Ge2 1.790(5) 23_656
O4 Ge2 1.789(5) 14_665
O5 Pr4 2.476(9) 7_665
O6 Pr3 2.343(9) 10_656
O6W O6W 1.51(6) 17
O7 C3 1.51(3) 17
O7' O7' 0.59(2) 14_665
O7' C3' 1.52(4) 14_665
O7' Pr4 2.505(15) 7_665
O8 O8 1.01(4) 17
O8 C3 1.87(3) 17
O8' C3' 1.43(4) 14_665
O9 C6 1.33(3) 23_656
O9' C6' 1.44(3) 14_665
O9' Pr3 2.485(16) 10_656
O10 C6 1.27(3) 23_656
O10 Pr5 2.371(15) 30_466
O10' O10' 1.41(6) 14_665
O10' Pr5 2.48(2) 10_656

loop_
_geom_torsion_atom_site_label_1
_geom_torsion_atom_site_label_2
_geom_torsion_atom_site_label_3
_geom_torsion_atom_site_label_4
_geom_torsion
_geom_torsion_site_symmetry_1
_geom_torsion_site_symmetry_4
O6 Pr3 Pr4 O6 -42.2(4) 23_656 .
O6 Pr3 Pr4 O6 -3.5(2) 7_665 .
O5 Pr3 Pr4 O6 108.2(4) 17 .
O5 Pr3 Pr4 O6 74.0(3) . .
O7 Pr3 Pr4 O6 145.4(5) . .
O9' Pr3 Pr4 O6 -79.1(4) 7_665 .
O11 Pr3 Pr4 O6 -149.1(8) 17 .
O11 Pr3 Pr4 O6 -146.8(4) . .
Pr4 Pr3 Pr4 O6 35.6(2) 7_665 .
Pr5 Pr3 Pr4 O6 -145.3(2) . .
O6 Pr3 Pr4 O6 38.8(3) 7_665 23_656
O5 Pr3 Pr4 O6 150.5(5) 17 23_656
O5 Pr3 Pr4 O6 116.2(4) . 23_656
O7 Pr3 Pr4 O6 -172.4(6) . 23_656
O9' Pr3 Pr4 O6 -36.9(5) 7_665 23_656
O11 Pr3 Pr4 O6 -106.9(8) 17 23_656
O11 Pr3 Pr4 O6 -104.6(5) . 23_656
Pr4 Pr3 Pr4 O6 77.8(3) 7_665 23_656
Pr5 Pr3 Pr4 O6 -103.1(3) . 23_656
O6 Pr3 Pr4 O9 31.7(5) 23_656 .
O6 Pr3 Pr4 O9 70.5(4) 7_665 .
O5 Pr3 Pr4 O9 -177.8(5) 17 .
O5 Pr3 Pr4 O9 147.9(4) . .
O7 Pr3 Pr4 O9 -140.7(5) . .
O9' Pr3 Pr4 O9 -5.2(5) 7_665 .
O11 Pr3 Pr4 O9 -75.2(8) 17 .
O11 Pr3 Pr4 O9 -72.8(5) . .
Pr4 Pr3 Pr4 O9 109.5(3) 7_665 .
Pr5 Pr3 Pr4 O9 -71.3(3) . .
O6 Pr3 Pr4 O5 -111.0(4) 23_656 10_656
O6 Pr3 Pr4 O5 -72.3(3) 7_665 10_656
O5 Pr3 Pr4 O5 39.4(3) 17 10_656
O5 Pr3 Pr4 O5 5.2(2) . 10_656
O7 Pr3 Pr4 O5 76.6(5) . 10_656
O9' Pr3 Pr4 O5 -148.0(4) 7_665 10_656
O11 Pr3 Pr4 O5 142.1(8) 17 10_656
O11 Pr3 Pr4 O5 144.4(4) . 10_656
Pr4 Pr3 Pr4 O5 -33.2(2) 7_665 10_656
Pr5 Pr3 Pr4 O5 145.9(2) . 10_656
O6 Pr3 Pr4 O5 -150.5(5) 23_656 17
O6 Pr3 Pr4 O5 -111.7(4) 7_665 17
O5 Pr3 Pr4 O5 -34.2(3) . 17
O7 Pr3 Pr4 O5 37.2(6) . 17
O9' Pr3 Pr4 O5 172.6(5) 7_665 17
O11 Pr3 Pr4 O5 102.7(8) 17 17
O11 Pr3 Pr4 O5 105.0(5) . 17
Pr4 Pr3 Pr4 O5 -72.6(4) 7_665 17
Pr5 Pr3 Pr4 O5 106.5(4) . 17
O6 Pr3 Pr4 O7' 178.7(5) 23_656 10_656
O6 Pr3 Pr4 O7' -142.5(4) 7_665 10_656
O5 Pr3 Pr4 O7' -30.9(5) 17 10_656
O5 Pr3 Pr4 O7' -65.1(4) . 10_656
O7 Pr3 Pr4 O7' 6.3(6) . 10_656
O9' Pr3 Pr4 O7' 141.8(5) 7_665 10_656
O11 Pr3 Pr4 O7' 71.8(8) 17 10_656
O11 Pr3 Pr4 O7' 74.1(5) . 10_656
Pr4 Pr3 Pr4 O7' -103.5(4) 7_665 10_656
Pr5 Pr3 Pr4 O7' 75.6(4) . 10_656
O6 Pr3 Pr4 O7' 171.2(5) 23_656 17
O6 Pr3 Pr4 O7' -150.0(4) 7_665 17
O5 Pr3 Pr4 O7' -38.3(5) 17 17
O5 Pr3 Pr4 O7' -72.6(4) . 17
O7 Pr3 Pr4 O7' -1.1(6) . 17
O9' Pr3 Pr4 O7' 134.3(5) 7_665 17
O11 Pr3 Pr4 O7' 64.3(8) 17 17
O11 Pr3 Pr4 O7' 66.7(5) . 17
Pr4 Pr3 Pr4 O7' -110.9(3) 7_665 17
Pr5 Pr3 Pr4 O7' 68.2(3) . 17
O6 Pr3 Pr4 O12 106.7(5) 23_656 .
O6 Pr3 Pr4 O12 145.4(4) 7_665 .
O5 Pr3 Pr4 O12 -102.9(5) 17 .
O5 Pr3 Pr4 O12 -137.1(4) . .
O7 Pr3 Pr4 O12 -65.7(6) . .
O9' Pr3 Pr4 O12 69.7(5) 7_665 .
O11 Pr3 Pr4 O12 -0.2(8) 17 .
O11 Pr3 Pr4 O12 2.1(5) . .
Pr4 Pr3 Pr4 O12 -175.5(4) 7_665 .
Pr5 Pr3 Pr4 O12 3.6(4) . .
O6 Pr3 Pr4 O12 -91(2) 23_656 23_656
O6 Pr3 Pr4 O12 -52(2) 7_665 23_656
O5 Pr3 Pr4 O12 60(2) 17 23_656
O5 Pr3 Pr4 O12 25(2) . 23_656
O7 Pr3 Pr4 O12 97(2) . 23_656
O9' Pr3 Pr4 O12 -128(2) 7_665 23_656
O11 Pr3 Pr4 O12 162(2) 17 23_656
O11 Pr3 Pr4 O12 165(2) . 23_656
Pr4 Pr3 Pr4 O12 -13(2) 7_665 23_656
Pr5 Pr3 Pr4 O12 166(2) . 23_656
O6 Pr3 Pr4 O5W 100.8(6) 23_656 .
O6 Pr3 Pr4 O5W 139.6(6) 7_665 .
O5 Pr3 Pr4 O5W -108.7(6) 17 .
O5 Pr3 Pr4 O5W -143.0(6) . .
O7 Pr3 Pr4 O5W -71.5(7) . .
O9' Pr3 Pr4 O5W 63.9(6) 7_665 .
O11 Pr3 Pr4 O5W -6.1(9) 17 .
O11 Pr3 Pr4 O5W -3.7(6) . .
Pr4 Pr3 Pr4 O5W 178.7(5) 7_665 .
Pr5 Pr3 Pr4 O5W -2.2(5) . .
O6 Pr3 Pr4 Pr3 -76.0(3) 23_656 10_656
O6 Pr3 Pr4 Pr3 -37.2(2) 7_665 10_656
O5 Pr3 Pr4 Pr3 74.5(4) 17 10_656
O5 Pr3 Pr4 Pr3 40.2(2) . 10_656
O7 Pr3 Pr4 Pr3 111.7(5) . 10_656
O9' Pr3 Pr4 Pr3 -112.9(4) 7_665 10_656
O11 Pr3 Pr4 Pr3 177.1(7) 17 10_656
O11 Pr3 Pr4 Pr3 179.5(4) . 10_656
Pr4 Pr3 Pr4 Pr3 1.84(7) 7_665 10_656
Pr5 Pr3 Pr4 Pr3 -179.04(2) . 10_656
O6 Pr3 Pr5 O10 -130.0(2) 23_656 36_665
O6 Pr3 Pr5 O10 130.0(2) 7_665 36_665
O5 Pr3 Pr5 O10 -47.4(3) 17 36_665
O5 Pr3 Pr5 O10 47.4(3) . 36_665
O7 Pr3 Pr5 O10 0.000(2) . 36_665
O9' Pr3 Pr5 O10 180.000(3) 7_665 36_665
O11 Pr3 Pr5 O10 87.0(6) 17 36_665
O11 Pr3 Pr5 O10 -87.0(6) . 36_665
O6 Pr3 Pr5 O11 143.0(7) 23_656 17
O6 Pr3 Pr5 O11 43.0(7) 7_665 17
O5 Pr3 Pr5 O11 -134.4(7) 17 17
O5 Pr3 Pr5 O11 -39.6(7) . 17
O7 Pr3 Pr5 O11 -87.0(6) . 17
O9' Pr3 Pr5 O11 93.0(6) 7_665 17
O11 Pr3 Pr5 O11 -174.0(13) . 17
Pr4 Pr3 Pr5 O11 2.6(6) 7_665 17
Pr4 Pr3 Pr5 O11 -176.6(6) . 17
O6 Pr3 Pr5 O11 -43.0(7) 23_656 .
O6 Pr3 Pr5 O11 -143.0(7) 7_665 .
O5 Pr3 Pr5 O11 39.6(7) 17 .
O5 Pr3 Pr5 O11 134.4(7) . .
O7 Pr3 Pr5 O11 87.0(6) . .
O9' Pr3 Pr5 O11 -93.0(6) 7_665 .
O11 Pr3 Pr5 O11 174.0(13) 17 .
Pr4 Pr3 Pr5 O11 176.6(6) 7_665 .
Pr4 Pr3 Pr5 O11 -2.6(6) . .
O6 Pr3 Pr5 O10' 32.6(7) 23_656 23_656
O6 Pr3 Pr5 O10' -67.4(8) 7_665 23_656
O5 Pr3 Pr5 O10' 115.2(8) 17 23_656
O5 Pr3 Pr5 O10' -150.0(7) . 23_656
O7 Pr3 Pr5 O10' 162.6(7) . 23_656
O9' Pr3 Pr5 O10' -17.4(7) 7_665 23_656
O11 Pr3 Pr5 O10' -110.4(10) 17 23_656
O11 Pr3 Pr5 O10' 75.6(10) . 23_656
Pr4 Pr3 Pr5 O10' -107.8(7) 7_665 23_656
Pr4 Pr3 Pr5 O10' 72.9(7) . 23_656
O6 Pr3 Pr5 O10' 67.4(8) 23_656 7_665
O6 Pr3 Pr5 O10' -32.6(7) 7_665 7_665
O5 Pr3 Pr5 O10' 150.0(7) 17 7_665
O5 Pr3 Pr5 O10' -115.2(8) . 7_665
O7 Pr3 Pr5 O10' -162.6(7) . 7_665
O9' Pr3 Pr5 O10' 17.4(7) 7_665 7_665
O11 Pr3 Pr5 O10' -75.6(9) 17 7_665
O11 Pr3 Pr5 O10' 110.4(10) . 7_665
Pr4 Pr3 Pr5 O10' -72.9(7) 7_665 7_665
Pr4 Pr3 Pr5 O10' 107.8(7) . 7_665
O6 Pr3 Pr5 O8 -117.8(5) 23_656 17
O6 Pr3 Pr5 O8 142.1(5) 7_665 17
O5 Pr3 Pr5 O8 -35.3(5) 17 17
O5 Pr3 Pr5 O8 59.6(5) . 17
O7 Pr3 Pr5 O8 12.1(5) . 17
O9' Pr3 Pr5 O8 -167.9(5) 7_665 17
O11 Pr3 Pr5 O8 99.2(8) 17 17
O11 Pr3 Pr5 O8 -74.9(8) . 17
Pr4 Pr3 Pr5 O8 101.8(5) 7_665 17
Pr4 Pr3 Pr5 O8 -77.5(5) . 17
O6 Pr3 Pr5 O8 -142.1(5) 23_656 .
O6 Pr3 Pr5 O8 117.8(5) 7_665 .
O5 Pr3 Pr5 O8 -59.6(5) 17 .
O5 Pr3 Pr5 O8 35.3(5) . .
O7 Pr3 Pr5 O8 -12.1(5) . .
O9' Pr3 Pr5 O8 167.8(5) 7_665 .
O11 Pr3 Pr5 O8 74.9(8) 17 .
O11 Pr3 Pr5 O8 -99.2(8) . .
Pr4 Pr3 Pr5 O8 77.5(5) 7_665 .
Pr4 Pr3 Pr5 O8 -101.8(5) . .
O6 Pr3 Pr5 O6W 21.6(12) 23_656 .
O6 Pr3 Pr5 O6W -78.4(12) 7_665 .
O5 Pr3 Pr5 O6W 104.2(12) 17 .
O5 Pr3 Pr5 O6W -161.0(12) . .
O7 Pr3 Pr5 O6W 151.6(11) . .
O9' Pr3 Pr5 O6W -28.4(11) 7_665 .
O11 Pr3 Pr5 O6W -121.4(13) 17 .
O11 Pr3 Pr5 O6W 64.6(13) . .
Pr4 Pr3 Pr5 O6W -118.8(11) 7_665 .
Pr4 Pr3 Pr5 O6W 62.0(11) . .
O6 Pr3 Pr5 O6W 78.4(12) 23_656 17
O6 Pr3 Pr5 O6W -21.6(12) 7_665 17
O5 Pr3 Pr5 O6W 161.0(12) 17 17
O5 Pr3 Pr5 O6W -104.2(12) . 17
O7 Pr3 Pr5 O6W -151.6(11) . 17
O9' Pr3 Pr5 O6W 28.4(11) 7_665 17
O11 Pr3 Pr5 O6W -64.6(13) 17 17
O11 Pr3 Pr5 O6W 121.4(13) . 17
Pr4 Pr3 Pr5 O6W -62.0(11) 7_665 17
Pr4 Pr3 Pr5 O6W 118.8(11) . 17
O6 Pr3 Pr5 N1 150.6(4) 23_656 17
O6 Pr3 Pr5 N1 50.5(4) 7_665 17
O5 Pr3 Pr5 N1 -126.9(4) 17 17
O5 Pr3 Pr5 N1 -32.0(4) . 17
O7 Pr3 Pr5 N1 -79.4(3) . 17
O9' Pr3 Pr5 N1 100.6(3) 7_665 17
O11 Pr3 Pr5 N1 7.6(7) 17 17
O11 Pr3 Pr5 N1 -166.5(7) . 17
Pr4 Pr3 Pr5 N1 10.2(3) 7_665 17
Pr4 Pr3 Pr5 N1 -169.1(3) . 17
O6 Pr3 Pr5 N1 -50.5(4) 23_656 .
O6 Pr3 Pr5 N1 -150.6(4) 7_665 .
O5 Pr3 Pr5 N1 32.0(4) 17 .
O5 Pr3 Pr5 N1 126.9(4) . .
O7 Pr3 Pr5 N1 79.4(3) . .
O9' Pr3 Pr5 N1 -100.6(3) 7_665 .
O11 Pr3 Pr5 N1 166.5(7) 17 .
O11 Pr3 Pr5 N1 -7.6(7) . .
Pr4 Pr3 Pr5 N1 169.1(3) 7_665 .
Pr4 Pr3 Pr5 N1 -10.2(3) . .
O5 Ge1 C1 C2' 86(2) . .
O1 Ge1 C1 C2' -42(2) . .
O2 Ge1 C1 C2' -140(2) . .
O5 Ge1 C1 C2 -80.9(18) . .
O1 Ge1 C1 C2 150.7(17) . .
O2 Ge1 C1 C2 52.7(19) . .
C2' C1 C2 C3 -129(3) . .
Ge1 C1 C2 C3 37(3) . .
C2 C1 C2' C3' 121(3) . .
Ge1 C1 C2' C3' -44(3) . .
C1 C2' C3' O7' 36(4) . .
C1 C2' C3' O8' -171(3) . .
C1 C2' C3' O7' 60(4) . 14_665
C1 C2' C3' C3' 117(2) . 14_665
C1 C2 C3 O8 157(2) . .
C1 C2 C3 O7 -51(4) . .
C1 C2 C3 C3 -115(2) . 17
C1 C2 C3 O8 -166(2) . 17
O6 Ge2 C4 C5' 93.0(16) . .
O4 Ge2 C4 C5' -38.3(16) . .
O3 Ge2 C4 C5' -137.5(14) . .
O6 Ge2 C4 C5 -89.4(12) . .
O4 Ge2 C4 C5 139.3(12) . .
O3 Ge2 C4 C5 40.1(14) . .
C5' C4 C5 C6 -131(3) . .
Ge2 C4 C5 C6 52(2) . .
C5 C4 C5' C6' 125(3) . .
Ge2 C4 C5' C6' -58(2) . .
C4 C5' C6' O10' -130(3) . .
C4 C5' C6' O9' 67(3) . .
C4 C5' C6' C6' 128.2(14) . 14_665
C4 C5 C6 C6 -122.8(16) . 23_656
C4 C5 C6 O10 157(2) . .
C4 C5 C6 O9 -47(3) . .
N1 C7 C8 C9 -3(3) . .
C12 C7 C8 C9 179(2) . .
C7 C8 C9 C10 3(4) . .
C8 C9 C10 C11 -6(5) . .
C9 C10 C11 N1 11(6) . .
C8 C7 C12 O12 -6(2) . .
N1 C7 C12 O12 176.6(15) . .
C8 C7 C12 O11 172.1(17) . .
N1 C7 C12 O11 -6(2) . .
O5 Ge1 O1 Ge1 -29.8(10) . 14_665
O2 Ge1 O1 Ge1 -139.1(9) . 14_665
C1 Ge1 O1 Ge1 106.6(9) . 14_665
O5 Ge1 O1 Pr1 94.6(5) . .
O2 Ge1 O1 Pr1 -14.7(5) . .
C1 Ge1 O1 Pr1 -128.9(6) . .
O2W Pr1 O1 Ge1 111.1(4) 10_656 .
O2W Pr1 O1 Ge1 143.7(10) 7_665 .
O2W Pr1 O1 Ge1 78.4(10) . .
O2 Pr1 O1 Ge1 12.1(4) . .
O2 Pr1 O1 Ge1 -68.9(4) 10_656 .
O2 Pr1 O1 Ge1 -150.0(7) 7_665 .
O1 Pr1 O1 Ge1 -4.1(8) 10_656 .
O1 Pr1 O1 Ge1 -133.75(10) 7_665 .
O1W Pr1 O1 Ge1 -68.9(4) . .
O2W Pr1 O1 Ge1 -111.1(4) 10_656 14_665
O2W Pr1 O1 Ge1 -78.4(10) 7_665 14_665
O2W Pr1 O1 Ge1 -143.7(10) . 14_665
O2 Pr1 O1 Ge1 150.0(7) . 14_665
O2 Pr1 O1 Ge1 68.9(4) 10_656 14_665
O2 Pr1 O1 Ge1 -12.1(4) 7_665 14_665
O1 Pr1 O1 Ge1 133.75(10) 10_656 14_665
O1 Pr1 O1 Ge1 4.1(8) 7_665 14_665
O1W Pr1 O1 Ge1 68.9(4) . 14_665
O5 Ge1 O2 Ge1 33.6(11) . 17
O1 Ge1 O2 Ge1 140.4(10) . 17
C1 Ge1 O2 Ge1 -106.0(10) . 17
O5 Ge1 O2 Pr1 -91.9(5) . .
O1 Ge1 O2 Pr1 14.9(5) . .
C1 Ge1 O2 Pr1 128.4(7) . .
O2W Pr1 O2 Ge1 -149.6(13) 10_656 .
O2W Pr1 O2 Ge1 -72.2(14) 7_665 .
O2W Pr1 O2 Ge1 -110.9(5) . .
O2 Pr1 O2 Ge1 133.84(11) 10_656 .
O2 Pr1 O2 Ge1 4.4(9) 7_665 .
O1 Pr1 O2 Ge1 -12.0(4) . .
O1 Pr1 O2 Ge1 150.2(7) 10_656 .
O1 Pr1 O2 Ge1 69.1(5) 7_665 .
O1W Pr1 O2 Ge1 69.1(5) . .
O2W Pr1 O2 Ge1 72.2(14) 10_656 17
O2W Pr1 O2 Ge1 149.6(13) 7_665 17
O2W Pr1 O2 Ge1 110.9(5) . 17
O2 Pr1 O2 Ge1 -4.4(9) 10_656 17
O2 Pr1 O2 Ge1 -133.84(11) 7_665 17
O1 Pr1 O2 Ge1 -150.2(7) . 17
O1 Pr1 O2 Ge1 12.0(4) 10_656 17
O1 Pr1 O2 Ge1 -69.1(5) 7_665 17
O1W Pr1 O2 Ge1 -69.1(5) . 17
O6 Ge2 O3 Ge2 22.8(9) . 23_656
O4 Ge2 O3 Ge2 133.1(8) . 23_656
C4 Ge2 O3 Ge2 -112.4(9) . 23_656
O6 Ge2 O3 Pr2 -96.5(4) . .
O4 Ge2 O3 Pr2 13.8(5) . .
C4 Ge2 O3 Pr2 128.3(6) . .
O4W Pr2 O3 Ge2 79.1(8) . 23_656
O4W Pr2 O3 Ge2 145.8(8) 10_656 23_656
O4W Pr2 O3 Ge2 112.4(4) 7_665 23_656
O3W Pr2 O3 Ge2 -67.6(4) . 23_656
O4 Pr2 O3 Ge2 11.2(4) 7_665 23_656
O4 Pr2 O3 Ge2 -67.6(4) 10_656 23_656
O4 Pr2 O3 Ge2 -146.4(6) . 23_656
O3 Pr2 O3 Ge2 -133.67(8) 10_656 23_656
O3 Pr2 O3 Ge2 -1.5(7) 7_665 23_656
O4W Pr2 O3 Ge2 -145.8(8) . .
O4W Pr2 O3 Ge2 -79.1(8) 10_656 .
O4W Pr2 O3 Ge2 -112.4(4) 7_665 .
O3W Pr2 O3 Ge2 67.6(4) . .
O4 Pr2 O3 Ge2 146.4(6) 7_665 .
O4 Pr2 O3 Ge2 67.6(4) 10_656 .
O4 Pr2 O3 Ge2 -11.2(4) . .
O3 Pr2 O3 Ge2 1.5(7) 10_656 .
O3 Pr2 O3 Ge2 133.67(8) 7_665 .
O6 Ge2 O4 Ge2 -33.8(11) . 14_665
O3 Ge2 O4 Ge2 -144.6(10) . 14_665
C4 Ge2 O4 Ge2 103.0(10) . 14_665
O6 Ge2 O4 Pr2 96.5(5) . .
O3 Ge2 O4 Pr2 -14.4(5) . .
C4 Ge2 O4 Pr2 -126.7(6) . .
O4W Pr2 O4 Ge2 -148.4(11) . 14_665
O4W Pr2 O4 Ge2 -108.3(5) 10_656 14_665
O4W Pr2 O4 Ge2 -68.1(12) 7_665 14_665
O3W Pr2 O4 Ge2 71.7(5) . 14_665
O4 Pr2 O4 Ge2 134.58(13) 7_665 14_665
O4 Pr2 O4 Ge2 8.9(8) 10_656 14_665
O3 Pr2 O4 Ge2 -11.4(4) 10_656 14_665
O3 Pr2 O4 Ge2 71.7(5) 7_665 14_665
O3 Pr2 O4 Ge2 154.8(7) . 14_665
O4W Pr2 O4 Ge2 68.1(12) . .
O4W Pr2 O4 Ge2 108.3(5) 10_656 .
O4W Pr2 O4 Ge2 148.4(11) 7_665 .
O3W Pr2 O4 Ge2 -71.7(5) . .
O4 Pr2 O4 Ge2 -8.9(8) 7_665 .
O4 Pr2 O4 Ge2 -134.58(13) 10_656 .
O3 Pr2 O4 Ge2 -154.8(7) 10_656 .
O3 Pr2 O4 Ge2 -71.7(5) 7_665 .
O3 Pr2 O4 Ge2 11.4(4) . .
O1 Ge1 O5 Pr3 -151.5(6) . .
O2 Ge1 O5 Pr3 -57.6(7) . .
C1 Ge1 O5 Pr3 77.6(8) . .
O1 Ge1 O5 Pr4 64.3(7) . 7_665
O2 Ge1 O5 Pr4 158.3(6) . 7_665
C1 Ge1 O5 Pr4 -66.6(8) . 7_665
O6 Pr3 O5 Ge1 122.1(5) 23_656 .
O6 Pr3 O5 Ge1 -167.0(6) 7_665 .
O5 Pr3 O5 Ge1 63.3(6) 17 .
O7 Pr3 O5 Ge1 -8.6(6) . .
O9' Pr3 O5 Ge1 -138.2(7) 7_665 .
O11 Pr3 O5 Ge1 -76.4(6) 17 .
O11 Pr3 O5 Ge1 -17.0(8) . .
Pr4 Pr3 O5 Ge1 -149.1(7) 7_665 .
Pr4 Pr3 O5 Ge1 83.6(5) . .
Pr5 Pr3 O5 Ge1 -55.2(6) . .
O6 Pr3 O5 Pr4 -88.8(4) 23_656 7_665
O6 Pr3 O5 Pr4 -17.9(3) 7_665 7_665
O5 Pr3 O5 Pr4 -147.67(17) 17 7_665
O7 Pr3 O5 Pr4 140.4(5) . 7_665
O9' Pr3 O5 Pr4 10.9(7) 7_665 7_665
O11 Pr3 O5 Pr4 72.6(4) 17 7_665
O11 Pr3 O5 Pr4 132.1(5) . 7_665
Pr4 Pr3 O5 Pr4 -127.3(2) . 7_665
Pr5 Pr3 O5 Pr4 93.9(3) . 7_665
O4 Ge2 O6 Pr3 51.8(6) . 10_656
O3 Ge2 O6 Pr3 149.1(5) . 10_656
C4 Ge2 O6 Pr3 -81.0(7) . 10_656
O4 Ge2 O6 Pr4 -154.5(5) . .
O3 Ge2 O6 Pr4 -57.3(6) . .
C4 Ge2 O6 Pr4 72.7(8) . .
O6 Pr4 O6 Ge2 67.1(5) 23_656 .
O9 Pr4 O6 Ge2 -9.1(5) . .
O5 Pr4 O6 Ge2 -174.7(6) 10_656 .
O5 Pr4 O6 Ge2 126.5(5) 17 .
O7' Pr4 O6 Ge2 -144.9(6) 10_656 .
O7' Pr4 O6 Ge2 -154.4(7) 17 .
O12 Pr4 O6 Ge2 39.3(9) . .
O12 Pr4 O6 Ge2 -96.7(6) 23_656 .
O5W Pr4 O6 Ge2 -53.2(7) . .
Pr3 Pr4 O6 Ge2 -156.4(8) 10_656 .
Pr3 Pr4 O6 Ge2 90.3(5) . .
O6 Pr4 O6 Pr3 -136.5(2) 23_656 10_656
O9 Pr4 O6 Pr3 147.3(4) . 10_656
O5 Pr4 O6 Pr3 -18.3(3) 10_656 10_656
O5 Pr4 O6 Pr3 -77.0(4) 17 10_656
O7' Pr4 O6 Pr3 11.5(6) 10_656 10_656
O7' Pr4 O6 Pr3 2.1(8) 17 10_656
O12 Pr4 O6 Pr3 -164.3(6) . 10_656
O12 Pr4 O6 Pr3 59.7(4) 23_656 10_656
O5W Pr4 O6 Pr3 103.3(5) . 10_656
Pr3 Pr4 O6 Pr3 -113.3(3) . 10_656
O10 Pr5 O6W O6W -86.3(3) 36_665 17
O11 Pr5 O6W O6W 50.1(12) 17 17
O11 Pr5 O6W O6W 150.6(7) . 17
O10' Pr5 O6W O6W 102.3(8) 23_656 17
O10' Pr5 O6W O6W 69.7(7) 7_665 17
O8 Pr5 O6W O6W -126.6(11) 17 17
O8 Pr5 O6W O6W -94.3(14) . 17
N1 Pr5 O6W O6W -12.4(3) 17 17
N1 Pr5 O6W O6W -167.8(3) . 17
Pr3 Pr5 O6W O6W 113.3(10) . 17
O8 C3 O7 C3 44(3) . 17
C2 C3 O7 C3 -111(2) . 17
O8 C3 O7 C3 27(2) 17 17
O8 C3 O7 Pr3 -78(2) . .
C2 C3 O7 Pr3 127(3) . .
C3 C3 O7 Pr3 -122(2) 17 .
O8 C3 O7 Pr3 -95.8(14) 17 .
O6 Pr3 O7 C3 59.9(19) 23_656 17
O6 Pr3 O7 C3 -155.3(13) 7_665 17
O5 Pr3 O7 C3 89.3(14) 17 17
O5 Pr3 O7 C3 175.3(16) . 17
O9' Pr3 O7 C3 -47.7(15) 7_665 17
O11 Pr3 O7 C3 -84.9(16) 17 17
O11 Pr3 O7 C3 -10.6(15) . 17
Pr4 Pr3 O7 C3 -161.7(15) 7_665 17
Pr4 Pr3 O7 C3 66.2(16) . 17
Pr5 Pr3 O7 C3 -47.7(15) . 17
O6 Pr3 O7 C3 155.3(13) 23_656 .
O6 Pr3 O7 C3 -59.9(19) 7_665 .
O5 Pr3 O7 C3 -175.3(16) 17 .
O5 Pr3 O7 C3 -89.3(15) . .
O9' Pr3 O7 C3 47.7(15) 7_665 .
O11 Pr3 O7 C3 10.6(15) 17 .
O11 Pr3 O7 C3 84.9(16) . .
Pr4 Pr3 O7 C3 -66.2(16) 7_665 .
Pr4 Pr3 O7 C3 161.7(15) . .
Pr5 Pr3 O7 C3 47.7(15) . .
O8' C3' O7' O7' -37(3) . 14_665
C3' C3' O7' O7' 0.000(8) 14_665 14_665
C2' C3' O7' O7' 119(3) . 14_665
O8' C3' O7' C3' -37(3) . 14_665
O7' C3' O7' C3' 0.000(10) 14_665 14_665
C2' C3' O7' C3' 119(3) . 14_665
O8' C3' O7' Pr4 74(4) . 7_665
O7' C3' O7' Pr4 111(3) 14_665 7_665
C3' C3' O7' Pr4 111(3) 14_665 7_665
C2' C3' O7' Pr4 -130(3) . 7_665
C2 C3 O8 O8 119(3) . 17
O7 C3 O8 O8 -36(2) . 17
C3 C3 O8 O8 0.000(4) 17 17
C2 C3 O8 C3 119(3) . 17
O7 C3 O8 C3 -36(2) . 17
O8 C3 O8 C3 0.000(12) 17 17
C2 C3 O8 Pr5 -149(2) . .
O7 C3 O8 Pr5 55(3) . .
C3 C3 O8 Pr5 91.2(17) 17 .
O8 C3 O8 Pr5 91.2(18) 17 .
O10 Pr5 O8 O8 -85.3(2) 36_665 17
O11 Pr5 O8 O8 124.2(4) 17 17
O11 Pr5 O8 O8 49.7(3) . 17
O10' Pr5 O8 O8 77.7(12) 23_656 17
O10' Pr5 O8 O8 124.5(10) 7_665 17
O6W Pr5 O8 O8 -76.9(15) . 17
O6W Pr5 O8 O8 -128.4(12) 17 17
N1 Pr5 O8 O8 -170.6(3) 17 17
N1 Pr5 O8 O8 -8.9(3) . 17
Pr3 Pr5 O8 O8 85.69(19) . 17
O10 Pr5 O8 C3 170(2) 36_665 .
O11 Pr5 O8 C3 19(2) 17 .
O11 Pr5 O8 C3 -55(2) . .
O10' Pr5 O8 C3 -27(3) 23_656 .
O10' Pr5 O8 C3 20(3) 7_665 .
O8 Pr5 O8 C3 -105(2) 17 .
O6W Pr5 O8 C3 178(2) . .
O6W Pr5 O8 C3 127(2) 17 .
N1 Pr5 O8 C3 85(2) 17 .
N1 Pr5 O8 C3 -114(2) . .
Pr3 Pr5 O8 C3 -19(2) . .
O10 Pr5 O8 C3 -116.1(11) 36_665 17
O11 Pr5 O8 C3 93.4(11) 17 17
O11 Pr5 O8 C3 18.9(10) . 17
O10' Pr5 O8 C3 46.9(17) 23_656 17
O10' Pr5 O8 C3 93.7(14) 7_665 17
O8 Pr5 O8 C3 -30.8(11) 17 17
O6W Pr5 O8 C3 -107.7(17) . 17
O6W Pr5 O8 C3 -159.2(14) 17 17
N1 Pr5 O8 C3 158.6(12) 17 17
N1 Pr5 O8 C3 -39.7(11) . 17
Pr3 Pr5 O8 C3 54.9(10) . 17
O7' C3' O8' C3' 41(3) . 14_665
O7' C3' O8' C3' 29(2) 14_665 14_665
C2' C3' O8' C3' -113(3) . 14_665
O10 C6 O9 C6 40(3) . 23_656
C5 C6 O9 C6 -118.3(19) . 23_656
C6 C6 O9 Pr4 -123(2) 23_656 .
O10 C6 O9 Pr4 -83(3) . .
C5 C6 O9 Pr4 119(2) . .
O6 Pr4 O9 C6 -101(2) . .
O6 Pr4 O9 C6 -179(2) 23_656 .
O5 Pr4 O9 C6 -81(2) 10_656 .
O5 Pr4 O9 C6 161(2) 17 .
O7' Pr4 O9 C6 30(2) 10_656 .
O7' Pr4 O9 C6 50(2) 17 .
O12 Pr4 O9 C6 105(2) . .
O12 Pr4 O9 C6 -25(2) 23_656 .
O5W Pr4 O9 C6 40(2) . .
Pr3 Pr4 O9 C6 -82(2) 10_656 .
Pr3 Pr4 O9 C6 163(2) . .
O6 Pr4 O9 C6 179(2) . 23_656
O6 Pr4 O9 C6 101(2) 23_656 23_656
O5 Pr4 O9 C6 -161(2) 10_656 23_656
O5 Pr4 O9 C6 81(2) 17 23_656
O7' Pr4 O9 C6 -50(2) 10_656 23_656
O7' Pr4 O9 C6 -30(2) 17 23_656
O12 Pr4 O9 C6 25(2) . 23_656
O12 Pr4 O9 C6 -105(2) 23_656 23_656
O5W Pr4 O9 C6 -40(2) . 23_656
Pr3 Pr4 O9 C6 -163(2) 10_656 23_656
Pr3 Pr4 O9 C6 82(2) . 23_656
O10' C6' O9' C6' -60(3) . 14_665
C5' C6' O9' C6' 104(2) . 14_665
O10' C6' O9' Pr3 65(3) . 10_656
C5' C6' O9' Pr3 -131.4(19) . 10_656
C6' C6' O9' Pr3 124.6(19) 14_665 10_656
O9 C6 O10 C6 -40(3) . 23_656
C5 C6 O10 C6 115(2) . 23_656
C6 C6 O10 Pr5 -125(3) 23_656 30_466
O9 C6 O10 Pr5 -165.0(11) . 30_466
C5 C6 O10 Pr5 -9(4) . 30_466
O9' C6' O10' O10' 46(2) . 14_665
C5' C6' O10' O10' -115(3) . 14_665
C6' C6' O10' O10' 0.000(5) 14_665 14_665
O9' C6' O10' Pr5 -26(4) . 10_656
C5' C6' O10' Pr5 173(2) . 10_656
C6' C6' O10' Pr5 -72(2) 14_665 10_656
O12 C12 O11 Pr5 -175.5(12) . .
C7 C12 O11 Pr5 7(2) . .
O12 C12 O11 Pr3 10(2) . .
C7 C12 O11 Pr3 -168.0(10) . .
O10 Pr5 O11 C12 -52.0(17) 36_665 .
O11 Pr5 O11 C12 -171.6(13) 17 .
O10' Pr5 O11 C12 94.1(17) 23_656 .
O10' Pr5 O11 C12 121.6(17) 7_665 .
O8 Pr5 O11 C12 -85.6(16) 17 .
O8 Pr5 O11 C12 -104.7(16) . .
O6W Pr5 O11 C12 43.8(18) . .
O6W Pr5 O11 C12 73(2) 17 .
N1 Pr5 O11 C12 -157.6(13) 17 .
N1 Pr5 O11 C12 -4.0(14) . .
Pr3 Pr5 O11 C12 -175(2) . .
O10 Pr5 O11 Pr3 123.2(5) 36_665 .
O11 Pr5 O11 Pr3 3.7(8) 17 .
O10' Pr5 O11 Pr3 -90.6(9) 23_656 .
O10' Pr5 O11 Pr3 -63.1(8) 7_665 .
O8 Pr5 O11 Pr3 89.6(7) 17 .
O8 Pr5 O11 Pr3 70.6(7) . .
O6W Pr5 O11 Pr3 -141.0(8) . .
O6W Pr5 O11 Pr3 -111.8(15) 17 .
N1 Pr5 O11 Pr3 17.7(9) 17 .
N1 Pr5 O11 Pr3 171.3(8) . .
O6 Pr3 O11 C12 -41.2(13) 23_656 .
O6 Pr3 O11 C12 -124.8(12) 7_665 .
O5 Pr3 O11 C12 29.4(13) 17 .
O5 Pr3 O11 C12 105.1(13) . .
O7 Pr3 O11 C12 96.8(13) . .
O9' Pr3 O11 C12 -112.1(13) 7_665 .
O11 Pr3 O11 C12 172.2(11) 17 .
Pr4 Pr3 O11 C12 169.7(8) 7_665 .
Pr4 Pr3 O11 C12 -6.5(12) . .
Pr5 Pr3 O11 C12 175.8(17) . .
O6 Pr3 O11 Pr5 143.0(6) 23_656 .
O6 Pr3 O11 Pr5 59.4(9) 7_665 .
O5 Pr3 O11 Pr5 -146.4(6) 17 .
O5 Pr3 O11 Pr5 -70.7(8) . .
O7 Pr3 O11 Pr5 -79.1(6) . .
O9' Pr3 O11 Pr5 72.1(6) 7_665 .
O11 Pr3 O11 Pr5 -3.6(8) 17 .
Pr4 Pr3 O11 Pr5 -6.1(12) 7_665 .
Pr4 Pr3 O11 Pr5 177.6(6) . .
O11 C12 O12 Pr4 -8(4) . .
C7 C12 O12 Pr4 169.2(19) . .
O6 Pr4 O12 C12 64(3) . .
O6 Pr4 O12 C12 36(3) 23_656 .
O9 Pr4 O12 C12 110(3) . .
O5 Pr4 O12 C12 -64(3) 10_656 .
O5 Pr4 O12 C12 -35(3) 17 .
O7' Pr4 O12 C12 -113(3) 10_656 .
O7' Pr4 O12 C12 -107(3) 17 .
O12 Pr4 O12 C12 -175(2) 23_656 .
O5W Pr4 O12 C12 177(3) . .
Pr3 Pr4 O12 C12 -14(4) 10_656 .
Pr3 Pr4 O12 C12 2(3) . .
C8 C7 N1 C11 7(3) . .
C12 C7 N1 C11 -175.5(18) . .
C8 C7 N1 Pr5 -175.1(14) . .
C12 C7 N1 Pr5 2.6(18) . .
C10 C11 N1 C7 -11(4) . .
C10 C11 N1 Pr5 171(2) . .
O10 Pr5 N1 C7 141.5(13) 36_665 .
O11 Pr5 N1 C7 15.5(15) 17 .
O11 Pr5 N1 C7 0.2(11) . .
O10' Pr5 N1 C7 -65.9(13) 23_656 .
O10' Pr5 N1 C7 -67.0(14) 7_665 .
O8 Pr5 N1 C7 71.3(12) 17 .
O8 Pr5 N1 C7 75.0(13) . .
O6W Pr5 N1 C7 -138.0(14) . .
O6W Pr5 N1 C7 -145.1(13) 17 .
N1 Pr5 N1 C7 122.4(13) 17 .
Pr3 Pr5 N1 C7 5.3(12) . .
O10 Pr5 N1 C11 -41(2) 36_665 .
O11 Pr5 N1 C11 -166.7(19) 17 .
O11 Pr5 N1 C11 178(2) . .
O10' Pr5 N1 C11 112(2) 23_656 .
O10' Pr5 N1 C11 111(2) 7_665 .
O8 Pr5 N1 C11 -111(2) 17 .
O8 Pr5 N1 C11 -107(2) . .
O6W Pr5 N1 C11 40(2) . .
O6W Pr5 N1 C11 33(2) 17 .
N1 Pr5 N1 C11 -60(3) 17 .
Pr3 Pr5 N1 C11 -177(2) . .
